data_7106898
loop_
_publ_author_name
'Nathalie Parizel'
'Juan Ramirez'
'Christophe Burg'
'Sylvie Choua'
'Maxime Bernard'
'Serge Gambarelli'
'Vincent Maurel'
'Lydia Brelot'
'Jean-Marie Lehn'
'Philippe Turek'
'Adrian-Mihail Stadler'

_publ_section_title
;
 Modulation of self-assembly and magnetism of Cu(II) grids in solution
;
_journal_name_full Chem.Commun.
_journal_page_first 10951
_journal_paper_doi 10.1039/c0cc01612h
_journal_volume 47
_journal_year 2011
_chemical_formula_moiety '2(C92 H84 Cu4 N36), 16(C F3 O3 S), 2(C2 H3 N), 6(C H Cl3), 3(H2 O)'
_chemical_formula_sum 'C210 H186 Cl18 Cu8 F48 N74 O51 S16'
_chemical_formula_weight 7133.71
_chemical_name_systematic
;
?
;
_space_group_IT_number 14
_symmetry_cell_setting monoclinic
_symmetry_space_group_name_Hall '-P 2yn'
_symmetry_space_group_name_H-M 'P 1 21/n 1'
_atom_sites_solution_hydrogens geom
_atom_sites_solution_primary direct
_atom_sites_solution_secondary difmap
_audit_creation_method SHELXL-97
_cell_angle_alpha 90.00
_cell_angle_beta 107.58(2)
_cell_angle_gamma 90.00
_cell_formula_units_Z 2
_cell_length_a 18.406(2)
_cell_length_b 41.162(5)
_cell_length_c 20.075(2)
_cell_measurement_reflns_used 42351
_cell_measurement_temperature 173(2)
_cell_measurement_theta_max 30.04
_cell_measurement_theta_min 2.75
_cell_volume 14499(3)
_computing_structure_refinement 'SHELXL-97 (Sheldrick, 1997)'
_computing_structure_solution 'SHELXS-97 (Sheldrick, 1990)'
_diffrn_ambient_temperature 173(2)
_diffrn_measured_fraction_theta_full 0.998
_diffrn_measured_fraction_theta_max 0.998
_diffrn_measurement_device_type 'CCD area detector'
_diffrn_measurement_method 'phi and omega scans'
_diffrn_radiation_monochromator graphite
_diffrn_radiation_source 'fine-focus sealed tube'
_diffrn_radiation_type MoK\a
_diffrn_radiation_wavelength 0.71073
_diffrn_reflns_av_R_equivalents 0.0451
_diffrn_reflns_av_sigmaI/netI 0.0941
_diffrn_reflns_limit_h_max 25
_diffrn_reflns_limit_h_min 0
_diffrn_reflns_limit_k_max 57
_diffrn_reflns_limit_k_min 0
_diffrn_reflns_limit_l_max 26
_diffrn_reflns_limit_l_min -28
_diffrn_reflns_number 42355
_diffrn_reflns_theta_full 30.04
_diffrn_reflns_theta_max 30.04
_diffrn_reflns_theta_min 1.17
_exptl_absorpt_coefficient_mu 0.969
_exptl_absorpt_correction_T_max 0.9093
_exptl_absorpt_correction_T_min 0.9093
_exptl_absorpt_correction_type none
_exptl_absorpt_process_details none
_exptl_crystal_colour blue
_exptl_crystal_density_diffrn 1.634
_exptl_crystal_density_meas ?
_exptl_crystal_density_method 'not measured'
_exptl_crystal_description prism
_exptl_crystal_F_000 7196
_exptl_crystal_size_max 0.12
_exptl_crystal_size_mid 0.10
_exptl_crystal_size_min 0.09
_refine_diff_density_max 1.558
_refine_diff_density_min -1.031
_refine_diff_density_rms 0.171
_refine_ls_extinction_method none
_refine_ls_goodness_of_fit_ref 1.028
_refine_ls_hydrogen_treatment constr
_refine_ls_matrix_type full
_refine_ls_number_parameters 1936
_refine_ls_number_reflns 42351
_refine_ls_number_restraints 0
_refine_ls_restrained_S_all 1.028
_refine_ls_R_factor_all 0.1787
_refine_ls_R_factor_gt 0.0944
_refine_ls_shift/su_max 0.022
_refine_ls_shift/su_mean 0.001
_refine_ls_structure_factor_coef Fsqd
_refine_ls_weighting_details 'calc w=1/[\s^2^(Fo^2^)+(0.1514P)^2^+29.9174P] where P=(Fo^2^+2Fc^2^)/3'
_refine_ls_weighting_scheme calc
_refine_ls_wR_factor_gt 0.2481
_refine_ls_wR_factor_ref 0.3015
_reflns_number_gt 22234
_reflns_number_total 42351
_reflns_threshold_expression >2sigma(I)
_cod_data_source_file c0cc01612h.txt
_cod_data_source_block st1541
_cod_depositor_comments
;
The following automatic conversions were performed:

'_exptl_crystal_density_meas' value 'none' was changed to '?' - the
value is perceived as not measured.

Automatic conversion script
Id: cif_fix_values 3008 2015-01-20 13:52:24Z robertas 
;
_cod_original_cell_volume 14498.6(32)
_cod_original_sg_symbol_H-M 'P 21/n'
_cod_database_code 7106898

loop_
_symmetry_equiv_pos_as_xyz
'x, y, z'
'-x+1/2, y+1/2, -z+1/2'
'-x, -y, -z'
'x-1/2, -y-1/2, z-1/2'

loop_
_atom_site_label
_atom_site_type_symbol
_atom_site_fract_x
_atom_site_fract_y
_atom_site_fract_z
_atom_site_U_iso_or_equiv
_atom_site_adp_type
_atom_site_occupancy
_atom_site_symmetry_multiplicity
_atom_site_calc_flag
_atom_site_refinement_flags
Cu1 Cu 0.35169(4) 0.365826(14) 0.02831(3) 0.03050(15) Uani 1 1 d .
Cu2 Cu 0.26022(4) 0.377331(14) 0.31888(3) 0.03158(15) Uani 1 1 d .
Cu3 Cu 0.62341(4) 0.367054(14) 0.48041(3) 0.03029(15) Uani 1 1 d .
Cu4 Cu 0.71765(4) 0.380975(14) 0.19330(3) 0.03159(15) Uani 1 1 d .
N1 N 0.3809(3) 0.34823(10) -0.0679(2) 0.0385(11) Uani 1 1 d .
C1 C 0.3888(4) 0.36540(15) -0.1224(3) 0.0506(15) Uani 1 1 d .
H1 H 0.3923 0.3884 -0.1189 0.061 Uiso 1 1 calc R
C2 C 0.3919(5) 0.35070(17) -0.1832(3) 0.062(2) Uani 1 1 d .
H2 H 0.3970 0.3635 -0.2210 0.075 Uiso 1 1 calc R
C3 C 0.3877(5) 0.31735(18) -0.1887(4) 0.063(2) Uani 1 1 d .
H3 H 0.3906 0.3069 -0.2300 0.076 Uiso 1 1 calc R
C4 C 0.3792(4) 0.29919(16) -0.1334(3) 0.0518(16) Uani 1 1 d .
H4 H 0.3757 0.2762 -0.1359 0.062 Uiso 1 1 calc R
C5 C 0.3760(3) 0.31592(13) -0.0739(3) 0.0379(12) Uani 1 1 d .
C6 C 0.3646(3) 0.29810(12) -0.0144(3) 0.0340(11) Uani 1 1 d .
H6 H 0.3632 0.2750 -0.0138 0.041 Uiso 1 1 calc R
N2 N 0.3566(2) 0.31488(10) 0.0366(2) 0.0293(9) Uani 1 1 d .
N3 N 0.3414(2) 0.29931(9) 0.0912(2) 0.0289(9) Uani 1 1 d .
C7 C 0.3359(3) 0.26366(11) 0.0931(3) 0.0350(12) Uani 1 1 d .
H7A H 0.3292 0.2569 0.1377 0.052 Uiso 1 1 calc R
H7B H 0.3826 0.2540 0.0881 0.052 Uiso 1 1 calc R
H7C H 0.2921 0.2563 0.0546 0.052 Uiso 1 1 calc R
C8 C 0.3254(3) 0.31842(11) 0.1407(3) 0.0271(10) Uani 1 1 d .
N4 N 0.3294(2) 0.35088(9) 0.1329(2) 0.0298(9) Uani 1 1 d .
C9 C 0.3089(3) 0.36827(11) 0.1804(3) 0.0292(10) Uani 1 1 d .
C10 C 0.3057(4) 0.40421(12) 0.1716(3) 0.0397(13) Uani 1 1 d .
C11 C 0.3716(5) 0.42283(15) 0.1995(4) 0.061(2) Uani 1 1 d .
H11 H 0.4185 0.4129 0.2243 0.073 Uiso 1 1 calc R
C12 C 0.3663(8) 0.4568(2) 0.1900(5) 0.061(2) Uani 1 1 d .
H12 H 0.4100 0.4700 0.2086 0.073 Uiso 1 1 calc R
C13 C 0.2972(9) 0.4709(2) 0.1536(6) 0.061(2) Uani 1 1 d .
H13 H 0.2937 0.4938 0.1476 0.073 Uiso 1 1 calc R
C14 C 0.2374(8) 0.4528(2) 0.1276(5) 0.061(2) Uani 1 1 d .
H14 H 0.1909 0.4631 0.1025 0.073 Uiso 1 1 calc R
C15 C 0.2382(5) 0.41811(16) 0.1351(3) 0.061(2) Uani 1 1 d .
H15 H 0.1938 0.4054 0.1154 0.073 Uiso 1 1 calc R
N5 N 0.2892(2) 0.35591(9) 0.2339(2) 0.0290(9) Uani 1 1 d .
C16 C 0.2882(3) 0.32301(11) 0.2357(2) 0.0278(10) Uani 1 1 d .
N6 N 0.3076(2) 0.30360(9) 0.1918(2) 0.0274(8) Uani 1 1 d .
N7 N 0.2651(2) 0.30906(9) 0.2878(2) 0.0290(9) Uani 1 1 d .
C17 C 0.2532(3) 0.27415(11) 0.2932(3) 0.0354(12) Uani 1 1 d .
H17A H 0.2740 0.2674 0.3421 0.053 Uiso 1 1 calc R
H17B H 0.2790 0.2623 0.2646 0.053 Uiso 1 1 calc R
H17C H 0.1985 0.2694 0.2767 0.053 Uiso 1 1 calc R
N8 N 0.2451(2) 0.33054(10) 0.3303(2) 0.0306(9) Uani 1 1 d .
C18 C 0.2150(3) 0.32195(12) 0.3778(3) 0.0317(11) Uani 1 1 d .
H18 H 0.2037 0.2999 0.3845 0.038 Uiso 1 1 calc R
C19 C 0.1993(3) 0.34795(12) 0.4207(3) 0.0309(10) Uani 1 1 d .
C20 C 0.1632(3) 0.34255(14) 0.4706(3) 0.0384(12) Uani 1 1 d .
H20 H 0.1478 0.3213 0.4789 0.046 Uiso 1 1 calc R
C21 C 0.1498(4) 0.36906(15) 0.5087(3) 0.0462(14) Uani 1 1 d .
H21 H 0.1241 0.3664 0.5429 0.055 Uiso 1 1 calc R
C22 C 0.1751(4) 0.39934(15) 0.4950(3) 0.0479(15) Uani 1 1 d .
H22 H 0.1670 0.4178 0.5204 0.057 Uiso 1 1 calc R
C23 C 0.2118(3) 0.40298(13) 0.4453(3) 0.0421(13) Uani 1 1 d .
H23 H 0.2294 0.4239 0.4376 0.050 Uiso 1 1 calc R
N9 N 0.2233(3) 0.37814(10) 0.4077(2) 0.0352(10) Uani 1 1 d .
N10 N 0.2373(3) 0.36469(10) -0.0251(2) 0.0366(10) Uani 1 1 d .
C24 C 0.1899(3) 0.33946(14) -0.0394(3) 0.0422(13) Uani 1 1 d .
H24 H 0.2080 0.3188 -0.0203 0.051 Uiso 1 1 calc R
C25 C 0.1161(4) 0.34218(15) -0.0807(4) 0.0528(16) Uani 1 1 d .
H25 H 0.0838 0.3237 -0.0902 0.063 Uiso 1 1 calc R
C26 C 0.0887(4) 0.37207(17) -0.1087(4) 0.063(2) Uani 1 1 d .
H26 H 0.0377 0.3743 -0.1380 0.076 Uiso 1 1 calc R
C27 C 0.1365(4) 0.39858(16) -0.0934(4) 0.0590(19) Uani 1 1 d .
H27 H 0.1191 0.4194 -0.1115 0.071 Uiso 1 1 calc R
C28 C 0.2102(3) 0.39412(13) -0.0511(3) 0.0412(13) Uani 1 1 d .
C29 C 0.2647(4) 0.42054(13) -0.0313(3) 0.0431(14) Uani 1 1 d .
H29 H 0.2519 0.4423 -0.0460 0.052 Uiso 1 1 calc R
N11 N 0.3313(2) 0.41251(10) 0.0072(2) 0.0324(9) Uani 1 1 d .
N12 N 0.3882(3) 0.43432(10) 0.0334(2) 0.0337(10) Uani 1 1 d .
C30 C 0.3787(4) 0.46887(12) 0.0151(3) 0.0438(14) Uani 1 1 d .
H30A H 0.3781 0.4718 -0.0335 0.066 Uiso 1 1 calc R
H30B H 0.4211 0.4812 0.0459 0.066 Uiso 1 1 calc R
H30C H 0.3305 0.4767 0.0205 0.066 Uiso 1 1 calc R
C31 C 0.4559(3) 0.42101(11) 0.0703(3) 0.0302(10) Uani 1 1 d .
N13 N 0.4579(2) 0.38780(9) 0.0751(2) 0.0302(9) Uani 1 1 d .
C32 C 0.5271(3) 0.37579(11) 0.1070(3) 0.0288(10) Uani 1 1 d .
C33 C 0.5347(3) 0.33987(11) 0.1106(3) 0.0289(10) Uani 1 1 d .
C34 C 0.5526(3) 0.32324(13) 0.0577(3) 0.0392(12) Uani 1 1 d .
H34 H 0.5646 0.3348 0.0214 0.047 Uiso 1 1 calc R
C35 C 0.5530(4) 0.28947(14) 0.0581(4) 0.0480(15) Uani 1 1 d .
H35 H 0.5643 0.2779 0.0214 0.058 Uiso 1 1 calc R
C36 C 0.5370(3) 0.27272(13) 0.1114(3) 0.0427(14) Uani 1 1 d .
H36 H 0.5365 0.2496 0.1109 0.051 Uiso 1 1 calc R
C37 C 0.5218(4) 0.28917(13) 0.1655(3) 0.0447(14) Uani 1 1 d .
H37 H 0.5122 0.2775 0.2027 0.054 Uiso 1 1 calc R
C38 C 0.5204(3) 0.32300(12) 0.1654(3) 0.0362(12) Uani 1 1 d .
H38 H 0.5099 0.3345 0.2026 0.043 Uiso 1 1 calc R
N14 N 0.5899(2) 0.39346(9) 0.1361(2) 0.0305(9) Uani 1 1 d .
C39 C 0.5795(3) 0.42603(11) 0.1310(3) 0.0313(11) Uani 1 1 d .
N15 N 0.5134(2) 0.44065(9) 0.0987(2) 0.0321(9) Uani 1 1 d .
N16 N 0.6399(3) 0.44558(10) 0.1609(2) 0.0347(10) Uani 1 1 d .
C40 C 0.6373(4) 0.48100(12) 0.1548(4) 0.0470(15) Uani 1 1 d .
H40A H 0.5855 0.4878 0.1287 0.070 Uiso 1 1 calc R
H40B H 0.6729 0.4882 0.1301 0.070 Uiso 1 1 calc R
H40C H 0.6516 0.4907 0.2016 0.070 Uiso 1 1 calc R
N17 N 0.7061(2) 0.43053(10) 0.1982(2) 0.0321(9) Uani 1 1 d .
C41 C 0.7650(3) 0.44730(12) 0.2309(3) 0.0347(11) Uani 1 1 d .
H41 H 0.7638 0.4704 0.2295 0.042 Uiso 1 1 calc R
C42 C 0.8343(3) 0.42993(13) 0.2702(3) 0.0364(12) Uani 1 1 d .
C43 C 0.8973(4) 0.44627(15) 0.3099(4) 0.0537(17) Uani 1 1 d .
H43 H 0.8985 0.4693 0.3112 0.064 Uiso 1 1 calc R
C44 C 0.9595(4) 0.42807(16) 0.3483(4) 0.061(2) Uani 1 1 d .
H44 H 1.0040 0.4387 0.3766 0.074 Uiso 1 1 calc R
C45 C 0.9566(4) 0.39497(16) 0.3450(4) 0.0581(18) Uani 1 1 d .
H45 H 0.9987 0.3823 0.3712 0.070 Uiso 1 1 calc R
C46 C 0.8907(3) 0.37999(14) 0.3027(3) 0.0424(13) Uani 1 1 d .
H46 H 0.8888 0.3570 0.3000 0.051 Uiso 1 1 calc R
N18 N 0.8305(3) 0.39711(10) 0.2661(2) 0.0361(10) Uani 1 1 d .
N19 N 0.1429(3) 0.39042(10) 0.2519(2) 0.0367(10) Uani 1 1 d .
C47 C 0.0827(4) 0.37235(13) 0.2193(3) 0.0449(14) Uani 1 1 d .
H47 H 0.0889 0.3494 0.2190 0.054 Uiso 1 1 calc R
C48 C 0.0118(4) 0.38518(15) 0.1860(4) 0.0560(18) Uani 1 1 d .
H48 H -0.0299 0.3714 0.1640 0.067 Uiso 1 1 calc R
C49 C 0.0026(4) 0.41844(16) 0.1852(4) 0.0604(19) Uani 1 1 d .
H49 H -0.0454 0.4280 0.1622 0.072 Uiso 1 1 calc R
C50 C 0.0643(4) 0.43758(15) 0.2184(4) 0.0534(17) Uani 1 1 d .
H50 H 0.0592 0.4605 0.2189 0.064 Uiso 1 1 calc R
C51 C 0.1334(3) 0.42306(12) 0.2511(3) 0.0380(12) Uani 1 1 d .
C52 C 0.2008(3) 0.44183(12) 0.2853(3) 0.0367(12) Uani 1 1 d .
H52 H 0.1989 0.4649 0.2866 0.044 Uiso 1 1 calc R
N20 N 0.2636(3) 0.42633(10) 0.3140(2) 0.0321(9) Uani 1 1 d .
N21 N 0.3296(2) 0.44308(10) 0.3477(2) 0.0318(9) Uani 1 1 d .
C53 C 0.3303(3) 0.47836(12) 0.3525(3) 0.0412(13) Uani 1 1 d .
H53A H 0.3811 0.4857 0.3799 0.062 Uiso 1 1 calc R
H53B H 0.2928 0.4854 0.3753 0.062 Uiso 1 1 calc R
H53C H 0.3173 0.4877 0.3054 0.062 Uiso 1 1 calc R
C54 C 0.3930(3) 0.42461(12) 0.3762(3) 0.0316(11) Uani 1 1 d .
N22 N 0.3849(2) 0.39193(9) 0.3702(2) 0.0293(9) Uani 1 1 d .
C55 C 0.4483(3) 0.37499(10) 0.3974(2) 0.0263(10) Uani 1 1 d .
C56 C 0.4427(3) 0.33912(11) 0.3945(3) 0.0287(10) Uani 1 1 d .
C57 C 0.6852(6) 0.47236(17) 0.3666(5) 0.078(3) Uani 1 1 d .
H57 H 0.6901 0.4951 0.3753 0.093 Uiso 1 1 calc R
C58 C 0.6176(6) 0.46010(17) 0.3252(5) 0.071(2) Uani 1 1 d .
H58 H 0.5760 0.4743 0.3058 0.086 Uiso 1 1 calc R
C59 C 0.6091(4) 0.42662(14) 0.3110(4) 0.0511(16) Uani 1 1 d .
H59 H 0.5622 0.4179 0.2824 0.061 Uiso 1 1 calc R
C60 C 0.6717(3) 0.40656(12) 0.3404(3) 0.0361(12) Uani 1 1 d .
C61 C 0.7400(4) 0.42009(14) 0.3824(3) 0.0472(15) Uani 1 1 d .
H61 H 0.7830 0.4066 0.4023 0.057 Uiso 1 1 calc R
C62 C 0.7444(5) 0.45292(16) 0.3949(4) 0.064(2) Uani 1 1 d .
H62 H 0.7905 0.4619 0.4242 0.077 Uiso 1 1 calc R
N23 N 0.5168(2) 0.38795(9) 0.4296(2) 0.0290(9) Uani 1 1 d .
C63 C 0.5166(3) 0.42091(11) 0.4361(3) 0.0296(10) Uani 1 1 d .
N24 N 0.4571(3) 0.43993(10) 0.4084(2) 0.0331(9) Uani 1 1 d .
N25 N 0.5824(2) 0.43505(9) 0.4739(2) 0.0336(10) Uani 1 1 d .
C64 C 0.5901(4) 0.46953(12) 0.4929(3) 0.0446(14) Uani 1 1 d .
H64A H 0.5478 0.4817 0.4613 0.067 Uiso 1 1 calc R
H64B H 0.6385 0.4778 0.4889 0.067 Uiso 1 1 calc R
H64C H 0.5890 0.4721 0.5411 0.067 Uiso 1 1 calc R
N26 N 0.6407(2) 0.41358(10) 0.5014(2) 0.0327(9) Uani 1 1 d .
C65 C 0.7058(3) 0.42263(12) 0.5410(3) 0.0354(12) Uani 1 1 d .
H65 H 0.7170 0.4445 0.5552 0.043 Uiso 1 1 calc R
C66 C 0.7613(3) 0.39653(13) 0.5625(3) 0.0363(12) Uani 1 1 d .
C67 C 0.8348(3) 0.40196(14) 0.6039(3) 0.0486(15) Uani 1 1 d .
H67 H 0.8511 0.4232 0.6200 0.058 Uiso 1 1 calc R
C68 C 0.8855(4) 0.37557(16) 0.6221(4) 0.0527(16) Uani 1 1 d .
H68 H 0.9362 0.3784 0.6518 0.063 Uiso 1 1 calc R
C69 C 0.8594(4) 0.34557(15) 0.5956(3) 0.0484(15) Uani 1 1 d .
H69 H 0.8925 0.3273 0.6065 0.058 Uiso 1 1 calc R
C70 C 0.7861(3) 0.34182(13) 0.5535(3) 0.0396(13) Uani 1 1 d .
H70 H 0.7694 0.3208 0.5357 0.048 Uiso 1 1 calc R
N27 N 0.7369(3) 0.36663(10) 0.5365(2) 0.0330(9) Uani 1 1 d .
N28 N 0.5866(3) 0.35009(11) 0.5717(2) 0.0375(10) Uani 1 1 d .
C71 C 0.5701(4) 0.36732(15) 0.6231(3) 0.0449(14) Uani 1 1 d .
H71 H 0.5702 0.3904 0.6211 0.054 Uiso 1 1 calc R
C72 C 0.5531(4) 0.35227(18) 0.6780(3) 0.0527(16) Uani 1 1 d .
H72 H 0.5427 0.3649 0.7137 0.063 Uiso 1 1 calc R
C73 C 0.5514(4) 0.31877(17) 0.6809(3) 0.0504(16) Uani 1 1 d .
H73 H 0.5394 0.3082 0.7183 0.061 Uiso 1 1 calc R
C74 C 0.5673(3) 0.30084(14) 0.6294(3) 0.0412(13) Uani 1 1 d .
H74 H 0.5664 0.2778 0.6306 0.049 Uiso 1 1 calc R
C75 C 0.5847(3) 0.31720(12) 0.5750(3) 0.0340(11) Uani 1 1 d .
C76 C 0.6032(3) 0.29984(12) 0.5198(3) 0.0351(12) Uani 1 1 d .
H76 H 0.6042 0.2768 0.5193 0.042 Uiso 1 1 calc R
N29 N 0.6185(2) 0.31653(10) 0.4710(2) 0.0299(9) Uani 1 1 d .
N30 N 0.6397(3) 0.30111(9) 0.4189(2) 0.0305(9) Uani 1 1 d .
C77 C 0.6476(3) 0.26573(11) 0.4192(3) 0.0375(12) Uani 1 1 d .
H77A H 0.6575 0.2587 0.3761 0.056 Uiso 1 1 calc R
H77B H 0.6004 0.2556 0.4222 0.056 Uiso 1 1 calc R
H77C H 0.6901 0.2591 0.4596 0.056 Uiso 1 1 calc R
C78 C 0.6545(3) 0.32047(11) 0.3697(3) 0.0273(10) Uani 1 1 d .
N31 N 0.6502(2) 0.35290(9) 0.3787(2) 0.0299(9) Uani 1 1 d .
C79 C 0.6686(3) 0.37078(11) 0.3302(3) 0.0280(10) Uani 1 1 d .
C80 C 0.4348(3) 0.27187(13) 0.3951(4) 0.0482(16) Uani 1 1 d .
H80 H 0.4320 0.2488 0.3952 0.058 Uiso 1 1 calc R
C81 C 0.4156(3) 0.28959(14) 0.4455(3) 0.0441(14) Uani 1 1 d .
H81 H 0.4002 0.2786 0.4806 0.053 Uiso 1 1 calc R
C82 C 0.4184(3) 0.32290(13) 0.4455(3) 0.0363(12) Uani 1 1 d .
H82 H 0.4040 0.3349 0.4799 0.044 Uiso 1 1 calc R
C83 C 0.4580(3) 0.28758(13) 0.3444(3) 0.0422(14) Uani 1 1 d .
H83 H 0.4709 0.2753 0.3096 0.051 Uiso 1 1 calc R
C84 C 0.4626(3) 0.32125(12) 0.3438(3) 0.0345(11) Uani 1 1 d .
H84 H 0.4791 0.3320 0.3091 0.041 Uiso 1 1 calc R
N32 N 0.6885(2) 0.35887(9) 0.2762(2) 0.0284(9) Uani 1 1 d .
C85 C 0.6927(3) 0.32571(11) 0.2746(3) 0.0281(10) Uani 1 1 d .
N33 N 0.6741(2) 0.30573(9) 0.3184(2) 0.0286(9) Uani 1 1 d .
N34 N 0.7178(3) 0.31268(9) 0.2239(2) 0.0314(9) Uani 1 1 d .
C86 C 0.7311(3) 0.27795(12) 0.2156(3) 0.0365(12) Uani 1 1 d .
H86A H 0.7859 0.2740 0.2263 0.055 Uiso 1 1 calc R
H86B H 0.7051 0.2713 0.1674 0.055 Uiso 1 1 calc R
H86C H 0.7112 0.2653 0.2477 0.055 Uiso 1 1 calc R
N35 N 0.7349(2) 0.33505(10) 0.1800(2) 0.0307(9) Uani 1 1 d .
C87 C 0.7649(3) 0.32697(13) 0.1324(3) 0.0368(12) Uani 1 1 d .
H87 H 0.7778 0.3052 0.1254 0.044 Uiso 1 1 calc R
C88 C 0.7776(3) 0.35360(13) 0.0900(3) 0.0377(12) Uani 1 1 d .
C89 C 0.8091(4) 0.34954(16) 0.0365(3) 0.0466(14) Uani 1 1 d .
H89 H 0.8238 0.3285 0.0257 0.056 Uiso 1 1 calc R
C90 C 0.8190(4) 0.37611(18) -0.0014(3) 0.0579(18) Uani 1 1 d .
H90 H 0.8419 0.3737 -0.0376 0.069 Uiso 1 1 calc R
C91 C 0.7952(5) 0.40635(17) 0.0140(4) 0.0614(19) Uani 1 1 d .
H91 H 0.8009 0.4250 -0.0119 0.074 Uiso 1 1 calc R
C92 C 0.7630(4) 0.40890(15) 0.0681(3) 0.0502(15) Uani 1 1 d .
H92 H 0.7466 0.4296 0.0786 0.060 Uiso 1 1 calc R
N36 N 0.7541(3) 0.38330(11) 0.1061(2) 0.0396(11) Uani 1 1 d .
S1 S 0.11515(8) 0.29901(3) 0.10031(8) 0.0409(3) Uani 1 1 d .
O1 O 0.1457(3) 0.33078(11) 0.1007(3) 0.0562(12) Uani 1 1 d .
O2 O 0.1434(3) 0.27630(12) 0.0601(3) 0.0727(16) Uani 1 1 d .
O3 O 0.1112(3) 0.28824(15) 0.1665(3) 0.0728(15) Uani 1 1 d .
C93 C 0.0150(4) 0.30281(18) 0.0509(4) 0.0565(17) Uani 1 1 d .
F1 F -0.0218(3) 0.27524(12) 0.0495(3) 0.0922(16) Uani 1 1 d .
F2 F 0.0043(3) 0.3100(2) -0.0146(3) 0.133(3) Uani 1 1 d .
F3 F -0.0193(3) 0.32486(15) 0.0769(4) 0.115(2) Uani 1 1 d .
S2 S 0.41084(10) 0.43278(4) 0.56013(9) 0.0503(4) Uani 1 1 d .
O4 O 0.3564(3) 0.45520(12) 0.5191(3) 0.0686(14) Uani 1 1 d .
O5 O 0.4079(3) 0.40053(11) 0.5302(3) 0.0647(13) Uani 1 1 d .
O6 O 0.4850(3) 0.44515(14) 0.5880(3) 0.0767(16) Uani 1 1 d .
C94 C 0.3801(4) 0.42542(17) 0.6376(4) 0.0550(17) Uani 1 1 d .
F4 F 0.3104(3) 0.41432(13) 0.6218(3) 0.0814(13) Uani 1 1 d .
F5 F 0.3839(3) 0.45254(11) 0.6745(2) 0.0869(15) Uani 1 1 d .
F6 F 0.4252(3) 0.40418(11) 0.6799(2) 0.0764(13) Uani 1 1 d .
S3 S 0.86066(8) 0.30071(3) 0.41695(8) 0.0378(3) Uani 1 1 d .
O7 O 0.8307(2) 0.33302(10) 0.4073(3) 0.0521(11) Uani 1 1 d .
O8 O 0.8603(3) 0.28366(14) 0.3551(3) 0.0668(14) Uani 1 1 d .
O9 O 0.8371(3) 0.28211(10) 0.4671(3) 0.0558(12) Uani 1 1 d .
C95 C 0.9619(4) 0.30700(18) 0.4586(4) 0.0539(16) Uani 1 1 d .
F7 F 0.9933(2) 0.32265(11) 0.4163(3) 0.0760(13) Uani 1 1 d .
F8 F 0.9767(3) 0.32403(17) 0.5168(3) 0.112(2) Uani 1 1 d .
F9 F 0.9990(3) 0.27850(13) 0.4730(3) 0.0902(16) Uani 1 1 d .
S4 S 0.00817(9) 0.30152(3) 0.75114(8) 0.0462(4) Uani 1 1 d .
O10 O -0.0176(2) 0.33359(10) 0.7595(2) 0.0501(11) Uani 1 1 d .
O11 O -0.0370(3) 0.28443(11) 0.6905(3) 0.0709(16) Uani 1 1 d .
O12 O 0.0321(3) 0.28285(12) 0.8142(3) 0.0711(15) Uani 1 1 d .
C96 C 0.0964(5) 0.30937(18) 0.7321(5) 0.065(2) Uani 1 1 d .
F10 F 0.1461(2) 0.32644(11) 0.7798(3) 0.0779(13) Uani 1 1 d .
F11 F 0.0848(4) 0.32642(15) 0.6725(3) 0.1037(18) Uani 1 1 d .
F12 F 0.1301(3) 0.28195(12) 0.7239(4) 0.109(2) Uani 1 1 d .
S5 S 0.20535(10) 0.23216(4) 0.45750(8) 0.0467(4) Uani 1 1 d .
O13 O 0.2788(3) 0.23331(14) 0.4478(3) 0.0713(15) Uani 1 1 d .
O14 O 0.2041(3) 0.21753(12) 0.5222(2) 0.0590(12) Uani 1 1 d .
O15 O 0.1611(3) 0.26156(11) 0.4394(3) 0.0688(15) Uani 1 1 d .
C97 C 0.1531(4) 0.20362(16) 0.3906(4) 0.0552(17) Uani 1 1 d .
F13 F 0.1516(3) 0.21403(11) 0.3274(2) 0.0739(12) Uani 1 1 d .
F14 F 0.0803(3) 0.20137(12) 0.3909(3) 0.0851(14) Uani 1 1 d .
F15 F 0.1821(3) 0.17441(10) 0.4005(3) 0.0881(15) Uani 1 1 d .
S6 S 0.14207(10) 0.49438(4) 0.43350(11) 0.0571(5) Uani 1 1 d .
O16 O 0.1243(3) 0.46824(11) 0.3845(3) 0.0654(14) Uani 1 1 d .
O17 O 0.1944(3) 0.51705(12) 0.4218(4) 0.0848(19) Uani 1 1 d .
O18 O 0.1577(4) 0.48409(16) 0.5063(3) 0.0901(19) Uani 1 1 d .
C98 C 0.0556(5) 0.5169(2) 0.4188(5) 0.071(2) Uani 1 1 d .
F16 F 0.0633(3) 0.54184(12) 0.4625(3) 0.1027(19) Uani 1 1 d .
F17 F 0.0329(4) 0.52924(18) 0.3539(4) 0.127(2) Uani 1 1 d .
F18 F -0.0017(3) 0.49904(12) 0.4247(3) 0.0836(14) Uani 1 1 d .
S7 S 0.04524(17) 0.05611(6) 0.42353(16) 0.0907(8) Uani 1 1 d .
O19 O 0.0396(5) 0.03094(17) 0.3644(4) 0.112(2) Uani 1 1 d .
O20 O 0.1044(4) 0.04750(14) 0.4891(3) 0.0796(17) Uani 1 1 d .
O21 O -0.0302(5) 0.06384(19) 0.4229(4) 0.120(3) Uani 1 1 d .
C99 C 0.0823(9) 0.0904(3) 0.3899(8) 0.126(4) Uani 1 1 d .
F19 F 0.1485(4) 0.0843(2) 0.3822(5) 0.145(3) Uani 1 1 d .
F20 F 0.0887(7) 0.1132(2) 0.4418(6) 0.227(6) Uani 1 1 d .
F21 F 0.0322(4) 0.09898(19) 0.3292(3) 0.131(3) Uani 1 1 d .
S8 S 0.36080(13) 0.00108(4) 0.61504(14) 0.0724(6) Uani 1 1 d .
O22 O 0.3631(3) 0.03145(13) 0.6435(3) 0.0791(17) Uani 1 1 d .
O23 O 0.2893(5) -0.0039(4) 0.5659(12) 0.0791(17) Uani 1 1 d .
O24 O 0.3756(11) -0.0262(2) 0.6502(7) 0.0791(17) Uani 1 1 d .
C100 C 0.4169(8) 0.0016(3) 0.5598(6) 0.103(4) Uani 1 1 d .
F22 F 0.4045(11) 0.0253(3) 0.5175(7) 0.300(10) Uani 1 1 d .
F23 F 0.4196(5) -0.02590(17) 0.5282(4) 0.135(3) Uani 1 1 d .
F24 F 0.4885(5) 0.0090(3) 0.5913(7) 0.193(5) Uani 1 1 d .
C101 C 0.6831(6) 0.0598(2) 0.2388(5) 0.081(3) Uani 1 1 d .
H101 H 0.6520 0.0491 0.2657 0.097 Uiso 1 1 calc R
Cl1 Cl 0.67568(15) 0.03705(6) 0.16303(14) 0.0899(7) Uani 1 1 d .
Cl2 Cl 0.6486(3) 0.09876(8) 0.2163(2) 0.174(2) Uani 1 1 d .
Cl3 Cl 0.7785(2) 0.06122(7) 0.29111(15) 0.1079(9) Uani 1 1 d .
C102 C 0.8048(4) 0.20492(16) 0.0928(4) 0.0538(16) Uani 1 1 d .
H102 H 0.7817 0.2105 0.0423 0.065 Uiso 1 1 calc R
Cl4 Cl 0.87010(11) 0.23563(5) 0.13190(11) 0.0665(5) Uani 1 1 d .
Cl5 Cl 0.73161(12) 0.20320(5) 0.13144(12) 0.0721(5) Uani 1 1 d .
Cl6 Cl 0.84935(11) 0.16727(4) 0.09770(10) 0.0619(4) Uani 1 1 d .
C103 C 0.3156(5) 0.1688(2) 0.2615(5) 0.085(3) Uani 1 1 d .
H103 H 0.3637 0.1641 0.2498 0.102 Uiso 1 1 calc R
Cl7 Cl 0.26089(19) 0.13355(8) 0.2483(3) 0.1477(15) Uani 1 1 d .
Cl8 Cl 0.26341(16) 0.19893(7) 0.20216(16) 0.1079(9) Uani 1 1 d .
Cl9 Cl 0.33971(19) 0.18336(8) 0.34591(15) 0.1108(10) Uani 1 1 d .
C104 C 0.5137(5) 0.2301(2) 0.7876(5) 0.076(2) Uani 1 1 d .
H10A H 0.5415 0.2407 0.7590 0.113 Uiso 1 1 calc R
H10B H 0.5502 0.2205 0.8291 0.113 Uiso 1 1 calc R
H10C H 0.4823 0.2462 0.8021 0.113 Uiso 1 1 calc R
C105 C 0.4657(4) 0.20497(18) 0.7476(4) 0.0547(17) Uani 1 1 d .
N40 N 0.4275(4) 0.18574(17) 0.7144(4) 0.0747(19) Uani 1 1 d .
O25 O 0.0568(7) 0.0236(3) 0.2249(5) 0.093(5) Uani 0.50 1 d P
O26 O 0.1812(7) 0.0604(2) 0.1878(7) 0.092(4) Uani 0.50 1 d P
O27 O 0.3425(10) 0.0311(3) 0.2461(6) 0.103(5) Uani 0.50 1 d P

loop_
_atom_site_aniso_label
_atom_site_aniso_U_11
_atom_site_aniso_U_22
_atom_site_aniso_U_33
_atom_site_aniso_U_23
_atom_site_aniso_U_13
_atom_site_aniso_U_12
Cu1 0.0339(3) 0.0245(3) 0.0308(3) 0.0022(2) 0.0064(3) 0.0015(2)
Cu2 0.0351(4) 0.0295(3) 0.0296(3) 0.0009(2) 0.0090(3) 0.0041(2)
Cu3 0.0318(3) 0.0245(3) 0.0324(3) -0.0011(2) 0.0066(3) -0.0038(2)
Cu4 0.0360(4) 0.0263(3) 0.0327(3) -0.0020(2) 0.0108(3) -0.0036(2)
N1 0.052(3) 0.029(2) 0.034(2) 0.0027(18) 0.012(2) -0.0024(19)
C1 0.065(4) 0.042(3) 0.048(4) 0.008(3) 0.023(3) 0.002(3)
C2 0.096(6) 0.059(4) 0.038(3) 0.011(3) 0.030(4) 0.004(4)
C3 0.096(6) 0.065(4) 0.040(4) -0.009(3) 0.037(4) -0.004(4)
C4 0.075(5) 0.047(3) 0.038(3) -0.007(3) 0.024(3) -0.002(3)
C5 0.047(3) 0.037(3) 0.035(3) -0.003(2) 0.019(3) 0.001(2)
C6 0.045(3) 0.027(2) 0.033(3) -0.002(2) 0.016(2) 0.000(2)
N2 0.032(2) 0.028(2) 0.028(2) 0.0005(16) 0.0104(18) 0.0036(16)
N3 0.038(2) 0.0215(18) 0.030(2) -0.0003(16) 0.0146(18) 0.0021(16)
C7 0.044(3) 0.023(2) 0.040(3) -0.002(2) 0.016(2) 0.002(2)
C8 0.027(2) 0.022(2) 0.029(2) -0.0017(18) 0.004(2) 0.0019(17)
N4 0.033(2) 0.0233(19) 0.032(2) 0.0014(16) 0.0080(18) 0.0017(16)
C9 0.030(3) 0.024(2) 0.030(2) 0.0001(19) 0.004(2) 0.0014(18)
C10 0.070(4) 0.020(2) 0.033(3) 0.002(2) 0.022(3) 0.001(2)
C11 0.102(6) 0.035(3) 0.055(4) -0.010(3) 0.038(4) -0.019(3)
C12 0.091(6) 0.048(4) 0.043(4) 0.012(3) 0.020(4) 0.033(4)
C13 0.091(6) 0.048(4) 0.043(4) 0.012(3) 0.020(4) 0.033(4)
C14 0.091(6) 0.048(4) 0.043(4) 0.012(3) 0.020(4) 0.033(4)
C15 0.091(6) 0.048(4) 0.043(4) 0.012(3) 0.020(4) 0.033(4)
N5 0.036(2) 0.0218(18) 0.027(2) -0.0008(16) 0.0064(18) -0.0005(16)
C16 0.032(3) 0.024(2) 0.026(2) -0.0004(18) 0.006(2) 0.0005(18)
N6 0.033(2) 0.0229(18) 0.026(2) -0.0001(15) 0.0099(17) -0.0008(15)
N7 0.038(2) 0.0216(18) 0.029(2) 0.0011(16) 0.0117(18) -0.0004(16)
C17 0.048(3) 0.025(2) 0.037(3) 0.003(2) 0.017(2) -0.002(2)
N8 0.028(2) 0.032(2) 0.030(2) -0.0010(17) 0.0063(18) 0.0039(16)
C18 0.032(3) 0.033(3) 0.029(3) 0.000(2) 0.007(2) -0.003(2)
C19 0.030(3) 0.034(3) 0.028(2) 0.002(2) 0.009(2) 0.0020(19)
C20 0.040(3) 0.042(3) 0.035(3) 0.002(2) 0.014(2) 0.002(2)
C21 0.042(3) 0.056(4) 0.045(3) -0.001(3) 0.020(3) 0.002(3)
C22 0.057(4) 0.041(3) 0.047(3) -0.006(3) 0.018(3) 0.008(3)
C23 0.048(3) 0.033(3) 0.045(3) 0.000(2) 0.014(3) 0.002(2)
N9 0.035(2) 0.033(2) 0.037(2) 0.0027(18) 0.010(2) 0.0022(18)
N10 0.041(3) 0.033(2) 0.034(2) 0.0027(18) 0.008(2) 0.0022(18)
C24 0.041(3) 0.039(3) 0.044(3) 0.002(2) 0.008(3) -0.003(2)
C25 0.048(4) 0.046(3) 0.056(4) -0.007(3) 0.003(3) -0.011(3)
C26 0.045(4) 0.061(4) 0.066(5) -0.011(3) -0.010(3) -0.001(3)
C27 0.048(4) 0.049(4) 0.060(4) -0.004(3) -0.013(3) 0.005(3)
C28 0.042(3) 0.037(3) 0.037(3) -0.004(2) 0.000(2) 0.000(2)
C29 0.051(4) 0.026(3) 0.043(3) 0.002(2) 0.001(3) 0.005(2)
N11 0.033(2) 0.027(2) 0.035(2) 0.0025(17) 0.0074(19) 0.0016(17)
N12 0.038(2) 0.024(2) 0.037(2) 0.0058(17) 0.0075(19) -0.0012(17)
C30 0.047(3) 0.026(3) 0.053(4) 0.011(2) 0.006(3) 0.004(2)
C31 0.038(3) 0.022(2) 0.030(2) 0.0014(18) 0.010(2) 0.0011(19)
N13 0.031(2) 0.0240(19) 0.034(2) 0.0033(16) 0.0069(18) 0.0009(16)
C32 0.036(3) 0.024(2) 0.028(2) 0.0015(18) 0.012(2) -0.0011(19)
C33 0.028(2) 0.023(2) 0.033(3) 0.0041(19) 0.005(2) 0.0001(18)
C34 0.048(3) 0.034(3) 0.040(3) 0.000(2) 0.020(3) 0.001(2)
C35 0.049(4) 0.038(3) 0.059(4) -0.014(3) 0.020(3) 0.003(3)
C36 0.040(3) 0.025(2) 0.056(4) 0.004(2) 0.005(3) 0.003(2)
C37 0.051(4) 0.033(3) 0.049(3) 0.010(2) 0.013(3) 0.000(2)
C38 0.043(3) 0.029(2) 0.037(3) 0.002(2) 0.011(2) -0.001(2)
N14 0.031(2) 0.0250(19) 0.034(2) 0.0030(17) 0.0082(18) 0.0004(16)
C39 0.039(3) 0.025(2) 0.027(2) 0.0038(19) 0.006(2) 0.000(2)
N15 0.035(2) 0.0233(19) 0.036(2) 0.0016(17) 0.0074(19) -0.0033(16)
N16 0.034(2) 0.024(2) 0.041(2) 0.0018(18) 0.0032(19) -0.0026(17)
C40 0.050(4) 0.023(2) 0.063(4) 0.007(2) 0.010(3) -0.005(2)
N17 0.034(2) 0.027(2) 0.033(2) 0.0002(17) 0.0086(19) -0.0044(17)
C41 0.037(3) 0.027(2) 0.039(3) -0.003(2) 0.009(2) -0.007(2)
C42 0.032(3) 0.034(3) 0.039(3) -0.002(2) 0.004(2) -0.005(2)
C43 0.047(4) 0.035(3) 0.066(4) 0.003(3) -0.002(3) -0.009(3)
C44 0.044(4) 0.048(4) 0.076(5) -0.003(3) -0.007(3) -0.014(3)
C45 0.048(4) 0.051(4) 0.063(4) 0.006(3) -0.002(3) -0.007(3)
C46 0.043(3) 0.037(3) 0.045(3) 0.002(2) 0.010(3) -0.008(2)
N18 0.038(3) 0.032(2) 0.036(2) 0.0014(18) 0.009(2) -0.0052(18)
N19 0.037(3) 0.031(2) 0.041(3) 0.0006(19) 0.011(2) 0.0064(18)
C47 0.055(4) 0.031(3) 0.045(3) -0.010(2) 0.009(3) 0.001(2)
C48 0.040(4) 0.047(3) 0.068(4) -0.010(3) -0.004(3) -0.003(3)
C49 0.039(4) 0.052(4) 0.076(5) 0.000(3) -0.005(3) 0.011(3)
C50 0.041(4) 0.040(3) 0.069(4) -0.001(3) 0.002(3) 0.013(3)
C51 0.036(3) 0.027(2) 0.045(3) -0.001(2) 0.003(2) 0.008(2)
C52 0.043(3) 0.027(2) 0.037(3) 0.002(2) 0.009(2) 0.005(2)
N20 0.036(2) 0.028(2) 0.032(2) 0.0012(17) 0.0079(19) 0.0019(17)
N21 0.036(2) 0.026(2) 0.032(2) -0.0041(17) 0.0073(18) 0.0044(17)
C53 0.046(3) 0.024(2) 0.050(3) -0.003(2) 0.010(3) 0.001(2)
C54 0.040(3) 0.027(2) 0.030(3) -0.0014(19) 0.014(2) 0.000(2)
N22 0.033(2) 0.0246(19) 0.030(2) 0.0005(16) 0.0096(18) 0.0002(16)
C55 0.033(3) 0.021(2) 0.025(2) -0.0003(17) 0.008(2) -0.0026(18)
C56 0.030(3) 0.024(2) 0.030(2) 0.0005(18) 0.005(2) -0.0031(18)
C57 0.137(9) 0.029(3) 0.090(6) -0.012(4) 0.069(6) -0.018(4)
C58 0.110(7) 0.040(4) 0.086(6) 0.021(4) 0.062(5) 0.028(4)
C59 0.062(4) 0.037(3) 0.062(4) 0.011(3) 0.031(3) 0.012(3)
C60 0.054(3) 0.024(2) 0.036(3) -0.003(2) 0.022(3) -0.002(2)
C61 0.066(4) 0.036(3) 0.044(3) -0.009(2) 0.023(3) -0.018(3)
C62 0.101(6) 0.039(3) 0.059(4) -0.014(3) 0.035(4) -0.032(4)
N23 0.034(2) 0.0233(18) 0.031(2) -0.0030(16) 0.0114(18) -0.0020(16)
C63 0.035(3) 0.023(2) 0.031(3) -0.0009(19) 0.011(2) -0.0019(19)
N24 0.037(2) 0.025(2) 0.036(2) -0.0053(17) 0.0106(19) -0.0030(17)
N25 0.032(2) 0.0237(19) 0.038(2) -0.0035(17) 0.0013(19) -0.0017(16)
C64 0.049(4) 0.026(3) 0.056(4) -0.009(2) 0.010(3) -0.006(2)
N26 0.032(2) 0.030(2) 0.035(2) -0.0045(18) 0.0096(19) -0.0049(17)
C65 0.037(3) 0.030(2) 0.038(3) -0.007(2) 0.009(2) -0.005(2)
C66 0.034(3) 0.037(3) 0.035(3) 0.001(2) 0.005(2) -0.007(2)
C67 0.040(3) 0.037(3) 0.059(4) -0.003(3) 0.000(3) -0.006(2)
C68 0.034(3) 0.054(4) 0.059(4) 0.004(3) -0.002(3) -0.001(3)
C69 0.041(3) 0.044(3) 0.053(4) 0.003(3) 0.004(3) 0.004(3)
C70 0.043(3) 0.034(3) 0.038(3) -0.001(2) 0.006(2) -0.002(2)
N27 0.037(2) 0.028(2) 0.034(2) -0.0027(17) 0.0096(19) -0.0052(17)
N28 0.042(3) 0.036(2) 0.035(2) 0.0011(19) 0.013(2) -0.0056(19)
C71 0.051(4) 0.042(3) 0.041(3) -0.004(3) 0.012(3) 0.000(3)
C72 0.057(4) 0.070(4) 0.032(3) -0.004(3) 0.015(3) 0.002(3)
C73 0.049(4) 0.069(4) 0.032(3) 0.011(3) 0.011(3) 0.002(3)
C74 0.043(3) 0.043(3) 0.037(3) 0.007(2) 0.011(3) -0.004(2)
C75 0.036(3) 0.033(3) 0.032(3) 0.004(2) 0.010(2) -0.001(2)
C76 0.034(3) 0.029(2) 0.041(3) 0.001(2) 0.010(2) -0.005(2)
N29 0.031(2) 0.028(2) 0.030(2) 0.0018(17) 0.0074(18) -0.0032(16)
N30 0.038(2) 0.0221(19) 0.031(2) -0.0001(16) 0.0100(18) -0.0026(16)
C77 0.048(3) 0.023(2) 0.040(3) 0.002(2) 0.012(3) -0.002(2)
C78 0.027(2) 0.024(2) 0.029(2) 0.0016(18) 0.007(2) -0.0022(17)
N31 0.035(2) 0.0227(19) 0.031(2) 0.0008(16) 0.0085(18) 0.0007(16)
C79 0.029(3) 0.024(2) 0.030(2) 0.0006(18) 0.007(2) -0.0025(18)
C80 0.040(3) 0.025(3) 0.066(4) 0.003(3) -0.004(3) -0.003(2)
C81 0.039(3) 0.037(3) 0.053(4) 0.010(3) 0.009(3) -0.005(2)
C82 0.037(3) 0.035(3) 0.037(3) 0.003(2) 0.013(2) 0.000(2)
C83 0.040(3) 0.033(3) 0.045(3) -0.011(2) 0.001(3) 0.002(2)
C84 0.039(3) 0.027(2) 0.036(3) -0.001(2) 0.009(2) 0.004(2)
N32 0.035(2) 0.0207(18) 0.028(2) 0.0010(15) 0.0058(17) -0.0037(15)
C85 0.027(2) 0.025(2) 0.030(2) -0.0010(19) 0.003(2) 0.0031(18)
N33 0.031(2) 0.0225(18) 0.031(2) 0.0017(16) 0.0069(17) -0.0019(15)
N34 0.040(3) 0.0217(19) 0.033(2) -0.0009(16) 0.0115(19) 0.0036(16)
C86 0.046(3) 0.024(2) 0.040(3) -0.005(2) 0.014(2) 0.006(2)
N35 0.032(2) 0.028(2) 0.029(2) -0.0020(17) 0.0063(18) -0.0019(16)
C87 0.037(3) 0.037(3) 0.034(3) -0.007(2) 0.007(2) -0.001(2)
C88 0.036(3) 0.040(3) 0.036(3) -0.007(2) 0.011(2) -0.003(2)
C89 0.045(4) 0.054(4) 0.042(3) -0.010(3) 0.014(3) -0.003(3)
C90 0.067(5) 0.076(5) 0.040(3) -0.009(3) 0.030(3) -0.017(4)
C91 0.082(5) 0.054(4) 0.054(4) 0.004(3) 0.028(4) -0.016(4)
C92 0.065(4) 0.042(3) 0.047(4) 0.000(3) 0.022(3) -0.012(3)
N36 0.042(3) 0.040(2) 0.037(3) -0.004(2) 0.012(2) -0.007(2)
S1 0.0378(8) 0.0404(7) 0.0414(8) -0.0076(6) 0.0072(6) 0.0017(6)
O1 0.044(3) 0.048(2) 0.071(3) -0.008(2) 0.008(2) -0.0070(19)
O2 0.057(3) 0.060(3) 0.105(4) -0.044(3) 0.031(3) -0.004(2)
O3 0.054(3) 0.106(4) 0.055(3) 0.022(3) 0.011(2) 0.006(3)
C93 0.046(4) 0.067(4) 0.051(4) -0.005(3) 0.007(3) -0.006(3)
F1 0.052(3) 0.087(3) 0.127(4) -0.007(3) 0.012(3) -0.028(2)
F2 0.069(4) 0.258(8) 0.055(3) 0.050(4) -0.008(3) -0.039(4)
F3 0.046(3) 0.123(4) 0.151(5) -0.056(4) -0.009(3) 0.028(3)
S2 0.0598(11) 0.0476(8) 0.0454(9) -0.0005(7) 0.0185(8) 0.0028(7)
O4 0.092(4) 0.054(3) 0.058(3) 0.010(2) 0.018(3) 0.012(3)
O5 0.093(4) 0.054(3) 0.054(3) -0.004(2) 0.031(3) 0.008(3)
O6 0.080(4) 0.089(4) 0.065(3) 0.004(3) 0.028(3) -0.017(3)
C94 0.068(5) 0.056(4) 0.045(4) -0.004(3) 0.022(3) 0.010(3)
F4 0.068(3) 0.107(4) 0.079(3) -0.002(3) 0.037(3) -0.012(3)
F5 0.125(4) 0.075(3) 0.071(3) -0.023(2) 0.045(3) 0.009(3)
F6 0.098(4) 0.080(3) 0.053(2) 0.018(2) 0.024(2) 0.023(3)
S3 0.0356(7) 0.0356(7) 0.0393(7) 0.0062(6) 0.0066(6) -0.0035(5)
O7 0.042(2) 0.038(2) 0.071(3) 0.013(2) 0.009(2) 0.0007(17)
O8 0.054(3) 0.089(4) 0.052(3) -0.019(3) 0.009(2) -0.002(3)
O9 0.063(3) 0.042(2) 0.068(3) 0.019(2) 0.029(2) 0.000(2)
C95 0.040(4) 0.072(4) 0.046(4) 0.006(3) 0.007(3) 0.002(3)
F7 0.040(2) 0.080(3) 0.105(4) 0.021(3) 0.017(2) -0.008(2)
F8 0.058(3) 0.175(6) 0.086(4) -0.059(4) -0.003(3) -0.009(3)
F9 0.058(3) 0.095(3) 0.109(4) 0.041(3) 0.014(3) 0.032(3)
S4 0.0434(8) 0.0294(7) 0.0570(9) -0.0009(6) 0.0022(7) 0.0000(6)
O10 0.045(2) 0.036(2) 0.063(3) -0.0063(19) 0.008(2) 0.0019(17)
O11 0.061(3) 0.048(3) 0.083(4) -0.022(2) -0.011(3) 0.004(2)
O12 0.060(3) 0.055(3) 0.082(4) 0.027(3) -0.003(3) -0.009(2)
C96 0.063(5) 0.056(4) 0.079(5) -0.017(4) 0.025(4) 0.005(3)
F10 0.051(3) 0.075(3) 0.107(4) -0.027(3) 0.024(2) -0.021(2)
F11 0.121(5) 0.124(5) 0.080(4) 0.008(3) 0.051(3) -0.010(4)
F12 0.069(3) 0.076(3) 0.189(6) -0.053(4) 0.050(4) 0.006(2)
S5 0.0550(10) 0.0441(8) 0.0391(8) 0.0061(6) 0.0112(7) -0.0101(7)
O13 0.055(3) 0.107(4) 0.049(3) -0.002(3) 0.013(2) -0.031(3)
O14 0.068(3) 0.063(3) 0.048(3) 0.018(2) 0.020(2) 0.003(2)
O15 0.103(4) 0.041(2) 0.058(3) 0.008(2) 0.017(3) 0.002(2)
C97 0.062(5) 0.043(3) 0.057(4) 0.003(3) 0.012(3) -0.005(3)
F13 0.090(3) 0.079(3) 0.044(2) -0.006(2) 0.006(2) -0.005(2)
F14 0.056(3) 0.092(3) 0.098(4) -0.002(3) 0.009(3) -0.021(2)
F15 0.109(4) 0.048(2) 0.093(4) -0.009(2) 0.009(3) 0.003(2)
S6 0.0459(9) 0.0426(8) 0.0838(13) -0.0174(8) 0.0209(9) -0.0088(7)
O16 0.061(3) 0.049(3) 0.087(4) -0.024(2) 0.024(3) -0.007(2)
O17 0.058(3) 0.050(3) 0.151(6) -0.013(3) 0.039(4) -0.020(2)
O18 0.111(5) 0.093(4) 0.057(3) 0.002(3) 0.012(3) 0.011(4)
C98 0.062(5) 0.064(5) 0.092(6) -0.006(4) 0.031(5) -0.001(4)
F16 0.090(4) 0.072(3) 0.151(5) -0.040(3) 0.043(4) 0.004(3)
F17 0.098(5) 0.162(6) 0.119(5) 0.061(5) 0.030(4) 0.036(4)
F18 0.052(3) 0.094(3) 0.113(4) -0.029(3) 0.038(3) -0.019(2)
S7 0.109(2) 0.0657(13) 0.117(2) 0.0254(13) 0.0629(17) 0.0195(13)
O19 0.138(7) 0.084(5) 0.108(5) -0.013(4) 0.028(5) 0.014(4)
O20 0.099(5) 0.077(4) 0.054(3) 0.008(3) 0.010(3) 0.016(3)
O21 0.114(6) 0.130(6) 0.140(7) 0.065(5) 0.078(5) 0.057(5)
C99 0.133(12) 0.114(10) 0.133(12) 0.033(9) 0.041(10) 0.012(8)
F19 0.079(5) 0.182(8) 0.174(8) 0.019(6) 0.038(5) -0.015(5)
F20 0.248(12) 0.143(7) 0.224(11) -0.109(8) -0.028(9) 0.021(7)
F21 0.126(5) 0.180(7) 0.084(4) 0.063(4) 0.028(4) 0.040(5)
S8 0.0763(14) 0.0384(9) 0.1211(18) -0.0188(10) 0.0575(13) -0.0146(8)
O22 0.087(4) 0.059(3) 0.103(4) -0.038(3) 0.047(3) -0.013(3)
O23 0.087(4) 0.059(3) 0.103(4) -0.038(3) 0.047(3) -0.013(3)
O24 0.087(4) 0.059(3) 0.103(4) -0.038(3) 0.047(3) -0.013(3)
C100 0.153(12) 0.077(6) 0.086(7) -0.015(6) 0.048(7) 0.010(7)
F22 0.54(3) 0.233(11) 0.240(12) 0.153(10) 0.291(16) 0.231(14)
F23 0.167(7) 0.132(5) 0.115(5) -0.056(4) 0.059(5) 0.023(5)
F24 0.134(7) 0.207(10) 0.287(13) -0.121(9) 0.136(8) -0.067(7)
C101 0.106(7) 0.061(5) 0.088(6) 0.009(4) 0.047(6) 0.010(4)
Cl1 0.1026(18) 0.0723(13) 0.1117(19) -0.0225(12) 0.0576(15) -0.0203(12)
Cl2 0.304(6) 0.0763(18) 0.151(3) 0.0176(19) 0.083(3) 0.079(3)
Cl3 0.153(3) 0.0903(17) 0.0897(18) -0.0098(14) 0.0502(18) -0.0119(17)
C102 0.059(4) 0.051(4) 0.054(4) -0.005(3) 0.020(3) 0.005(3)
Cl4 0.0655(12) 0.0615(10) 0.0711(12) -0.0052(9) 0.0187(9) -0.0080(8)
Cl5 0.0680(12) 0.0704(12) 0.0918(14) -0.0220(10) 0.0450(11) -0.0051(9)
Cl6 0.0625(11) 0.0557(9) 0.0695(11) -0.0007(8) 0.0231(9) 0.0099(8)
C103 0.048(5) 0.098(6) 0.108(7) -0.035(6) 0.022(5) -0.015(4)
Cl7 0.094(2) 0.099(2) 0.241(5) -0.053(2) 0.036(2) -0.0283(16)
Cl8 0.0887(18) 0.114(2) 0.117(2) -0.0485(17) 0.0254(16) 0.0100(15)
Cl9 0.122(2) 0.128(2) 0.0921(18) -0.0315(16) 0.0475(17) -0.0424(18)
C104 0.063(5) 0.083(6) 0.072(5) -0.007(4) 0.007(4) -0.012(4)
C105 0.047(4) 0.057(4) 0.058(4) 0.005(3) 0.012(3) -0.002(3)
N40 0.065(4) 0.063(4) 0.092(5) 0.000(4) 0.018(4) -0.001(3)
O25 0.104(9) 0.132(10) 0.051(6) 0.028(6) 0.033(6) 0.095(8)
O26 0.103(10) 0.034(5) 0.125(11) 0.006(6) 0.016(8) 0.017(5)
O27 0.213(16) 0.047(6) 0.072(7) 0.009(5) 0.079(9) -0.009(7)

loop_
_atom_type_symbol
_atom_type_description
_atom_type_scat_dispersion_real
_atom_type_scat_dispersion_imag
_atom_type_scat_source
Cu Cu 0.3201 1.2651 'International Tables Vol C Tables 4.2.6.8 and 6.1.1.4'
Cl Cl 0.1484 0.1585 'International Tables Vol C Tables 4.2.6.8 and 6.1.1.4'
S S 0.1246 0.1234 'International Tables Vol C Tables 4.2.6.8 and 6.1.1.4'
F F 0.0171 0.0103 'International Tables Vol C Tables 4.2.6.8 and 6.1.1.4'
O O 0.0106 0.0060 'International Tables Vol C Tables 4.2.6.8 and 6.1.1.4'
N N 0.0061 0.0033 'International Tables Vol C Tables 4.2.6.8 and 6.1.1.4'
C C 0.0033 0.0016 'International Tables Vol C Tables 4.2.6.8 and 6.1.1.4'
H H 0.0000 0.0000 'International Tables Vol C Tables 4.2.6.8 and 6.1.1.4'

loop_
_geom_angle_atom_site_label_1
_geom_angle_atom_site_label_2
_geom_angle_atom_site_label_3
_geom_angle
N11 Cu1 N10 79.18(17)
N11 Cu1 N13 76.61(16)
N10 Cu1 N13 155.76(16)
N11 Cu1 N2 170.34(17)
N10 Cu1 N2 91.80(17)
N13 Cu1 N2 112.44(16)
N11 Cu1 N1 101.89(17)
N10 Cu1 N1 90.98(18)
N13 Cu1 N1 95.17(17)
N2 Cu1 N1 74.55(16)
N11 Cu1 N4 111.95(16)
N10 Cu1 N4 91.87(17)
N13 Cu1 N4 95.95(16)
N2 Cu1 N4 71.48(15)
N1 Cu1 N4 145.98(14)
N8 Cu2 N20 171.49(18)
N8 Cu2 N9 79.75(17)
N20 Cu2 N9 92.73(17)
N8 Cu2 N5 76.52(16)
N20 Cu2 N5 110.89(17)
N9 Cu2 N5 156.26(16)
N8 Cu2 N19 99.25(17)
N20 Cu2 N19 76.62(17)
N9 Cu2 N19 90.28(17)
N5 Cu2 N19 92.80(16)
N8 Cu2 N22 111.19(16)
N20 Cu2 N22 73.69(16)
N9 Cu2 N22 98.74(16)
N5 Cu2 N22 90.53(16)
N19 Cu2 N22 149.30(15)
N26 Cu3 N27 79.53(17)
N26 Cu3 N29 171.68(17)
N27 Cu3 N29 92.89(16)
N26 Cu3 N23 76.86(17)
N27 Cu3 N23 156.31(16)
N29 Cu3 N23 110.80(16)
N26 Cu3 N28 101.34(18)
N27 Cu3 N28 93.28(17)
N29 Cu3 N28 75.48(17)
N23 Cu3 N28 93.18(17)
N26 Cu3 N31 111.74(16)
N27 Cu3 N31 91.66(16)
N29 Cu3 N31 71.60(15)
N23 Cu3 N31 95.26(15)
N28 Cu3 N31 146.91(15)
N35 Cu4 N17 172.95(18)
N35 Cu4 N36 79.64(18)
N17 Cu4 N36 93.43(18)
N35 Cu4 N32 77.26(17)
N17 Cu4 N32 109.66(17)
N36 Cu4 N32 156.90(17)
N35 Cu4 N18 102.64(17)
N17 Cu4 N18 76.36(16)
N36 Cu4 N18 93.72(18)
N32 Cu4 N18 91.12(16)
N35 Cu4 N14 109.08(16)
N17 Cu4 N14 72.73(15)
N36 Cu4 N14 96.30(17)
N32 Cu4 N14 91.42(16)
N18 Cu4 N14 147.95(15)
C5 N1 C1 118.0(5)
C5 N1 Cu1 111.5(4)
C1 N1 Cu1 129.4(4)
N1 C1 C2 122.2(6)
N1 C1 H1 118.9
C2 C1 H1 118.9
C3 C2 C1 119.5(6)
C3 C2 H2 120.3
C1 C2 H2 120.3
C2 C3 C4 119.4(6)
C2 C3 H3 120.3
C4 C3 H3 120.3
C3 C4 C5 117.6(6)
C3 C4 H4 121.2
C5 C4 H4 121.2
N1 C5 C4 123.4(5)
N1 C5 C6 116.4(5)
C4 C5 C6 120.2(5)
N2 C6 C5 117.4(5)
N2 C6 H6 121.3
C5 C6 H6 121.3
C6 N2 N3 119.2(4)
C6 N2 Cu1 119.2(3)
N3 N2 Cu1 121.0(3)
C8 N3 N2 116.9(4)
C8 N3 C7 121.5(4)
N2 N3 C7 121.3(4)
N3 C7 H7A 109.5
N3 C7 H7B 109.5
H7A C7 H7B 109.5
N3 C7 H7C 109.5
H7A C7 H7C 109.5
H7B C7 H7C 109.5
N6 C8 N4 125.6(4)
N6 C8 N3 117.3(4)
N4 C8 N3 117.1(4)
C9 N4 C8 114.4(4)
C9 N4 Cu1 131.6(3)
C8 N4 Cu1 113.2(3)
N4 C9 N5 125.1(4)
N4 C9 C10 117.3(5)
N5 C9 C10 117.6(4)
C15 C10 C11 121.6(6)
C15 C10 C9 118.5(6)
C11 C10 C9 119.9(6)
C10 C11 C12 118.2(9)
C10 C11 H11 120.9
C12 C11 H11 120.9
C13 C12 C11 120.1(10)
C13 C12 H12 120.0
C11 C12 H12 120.0
C14 C13 C12 120.1(8)
C14 C13 H13 119.9
C12 C13 H13 119.9
C13 C14 C15 123.1(10)
C13 C14 H14 118.5
C15 C14 H14 118.5
C10 C15 C14 117.0(9)
C10 C15 H15 121.5
C14 C15 H15 121.5
C9 N5 C16 114.3(4)
C9 N5 Cu2 133.1(3)
C16 N5 Cu2 112.6(3)
N6 C16 N5 125.5(5)
N6 C16 N7 117.8(4)
N5 C16 N7 116.7(4)
C16 N6 C8 115.0(4)
N8 N7 C16 114.5(4)
N8 N7 C17 121.2(4)
C16 N7 C17 123.9(4)
N7 C17 H17A 109.5
N7 C17 H17B 109.5
H17A C17 H17B 109.5
N7 C17 H17C 109.5
H17A C17 H17C 109.5
H17B C17 H17C 109.5
C18 N8 N7 123.1(4)
C18 N8 Cu2 117.6(3)
N7 N8 Cu2 119.3(3)
N8 C18 C19 116.2(5)
N8 C18 H18 121.9
C19 C18 H18 121.9
N9 C19 C20 122.6(5)
N9 C19 C18 114.9(5)
C20 C19 C18 122.5(5)
C19 C20 C21 118.5(5)
C19 C20 H20 120.8
C21 C20 H20 120.8
C22 C21 C20 117.9(6)
C22 C21 H21 121.1
C20 C21 H21 121.1
C23 C22 C21 120.7(6)
C23 C22 H22 119.6
C21 C22 H22 119.6
N9 C23 C22 121.9(5)
N9 C23 H23 119.0
C22 C23 H23 119.0
C23 N9 C19 118.3(5)
C23 N9 Cu2 130.3(4)
C19 N9 Cu2 110.8(3)
C24 N10 C28 118.3(5)
C24 N10 Cu1 129.2(4)
C28 N10 Cu1 112.4(4)
N10 C24 C25 122.3(5)
N10 C24 H24 118.9
C25 C24 H24 118.9
C24 C25 C26 119.5(6)
C24 C25 H25 120.2
C26 C25 H25 120.2
C27 C26 C25 119.0(6)
C27 C26 H26 120.5
C25 C26 H26 120.5
C26 C27 C28 118.4(6)
C26 C27 H27 120.8
C28 C27 H27 120.8
N10 C28 C27 122.4(5)
N10 C28 C29 114.9(5)
C27 C28 C29 122.6(5)
N11 C29 C28 115.4(5)
N11 C29 H29 122.3
C28 C29 H29 122.3
C29 N11 N12 123.3(4)
C29 N11 Cu1 117.7(4)
N12 N11 Cu1 119.0(3)
N11 N12 C31 114.7(4)
N11 N12 C30 121.7(4)
C31 N12 C30 123.2(4)
N12 C30 H30A 109.5
N12 C30 H30B 109.5
H30A C30 H30B 109.5
N12 C30 H30C 109.5
H30A C30 H30C 109.5
H30B C30 H30C 109.5
N15 C31 N12 118.3(4)
N15 C31 N13 125.5(5)
N12 C31 N13 116.2(4)
C32 N13 C31 113.9(4)
C32 N13 Cu1 132.8(3)
C31 N13 Cu1 113.3(3)
N13 C32 N14 125.4(4)
N13 C32 C33 117.0(4)
N14 C32 C33 117.6(4)
C34 C33 C38 120.4(5)
C34 C33 C32 119.7(5)
C38 C33 C32 119.9(5)
C33 C34 C35 119.5(5)
C33 C34 H34 120.3
C35 C34 H34 120.3
C36 C35 C34 120.2(6)
C36 C35 H35 119.9
C34 C35 H35 119.9
C37 C36 C35 120.6(5)
C37 C36 H36 119.7
C35 C36 H36 119.7
C36 C37 C38 119.9(6)
C36 C37 H37 120.0
C38 C37 H37 120.0
C33 C38 C37 119.5(5)
C33 C38 H38 120.3
C37 C38 H38 120.3
C32 N14 C39 114.9(4)
C32 N14 Cu4 134.5(3)
C39 N14 Cu4 110.6(3)
N15 C39 N14 124.7(5)
N15 C39 N16 116.9(4)
N14 C39 N16 118.5(4)
C31 N15 C39 115.4(4)
C39 N16 N17 116.6(4)
C39 N16 C40 123.6(4)
N17 N16 C40 119.8(4)
N16 C40 H40A 109.5
N16 C40 H40B 109.5
H40A C40 H40B 109.5
N16 C40 H40C 109.5
H40A C40 H40C 109.5
H40B C40 H40C 109.5
C41 N17 N16 120.7(4)
C41 N17 Cu4 118.3(4)
N16 N17 Cu4 120.6(3)
N17 C41 C42 118.3(5)
N17 C41 H41 120.8
C42 C41 H41 120.8
N18 C42 C43 123.0(5)
N18 C42 C41 115.7(4)
C43 C42 C41 121.3(5)
C42 C43 C44 118.0(6)
C42 C43 H43 121.0
C44 C43 H43 121.0
C45 C44 C43 119.8(6)
C45 C44 H44 120.1
C43 C44 H44 120.1
C44 C45 C46 119.0(6)
C44 C45 H45 120.5
C46 C45 H45 120.5
N18 C46 C45 121.8(5)
N18 C46 H46 119.1
C45 C46 H46 119.1
C46 N18 C42 118.4(5)
C46 N18 Cu4 130.8(4)
C42 N18 Cu4 110.8(3)
C47 N19 C51 117.6(5)
C47 N19 Cu2 132.1(4)
C51 N19 Cu2 110.1(3)
N19 C47 C48 123.4(5)
N19 C47 H47 118.3
C48 C47 H47 118.3
C47 C48 C49 118.7(6)
C47 C48 H48 120.7
C49 C48 H48 120.7
C50 C49 C48 118.9(6)
C50 C49 H49 120.6
C48 C49 H49 120.6
C49 C50 C51 119.3(6)
C49 C50 H50 120.4
C51 C50 H50 120.4
N19 C51 C50 122.2(5)
N19 C51 C52 115.8(5)
C50 C51 C52 122.0(5)
N20 C52 C51 118.1(5)
N20 C52 H52 121.0
C51 C52 H52 121.0
C52 N20 N21 120.5(4)
C52 N20 Cu2 118.5(4)
N21 N20 Cu2 120.6(3)
C54 N21 N20 116.2(4)
C54 N21 C53 122.6(4)
N20 N21 C53 121.3(4)
N21 C53 H53A 109.5
N21 C53 H53B 109.5
H53A C53 H53B 109.5
N21 C53 H53C 109.5
H53A C53 H53C 109.5
H53B C53 H53C 109.5
N24 C54 N22 125.2(5)
N24 C54 N21 117.6(4)
N22 C54 N21 117.2(5)
C55 N22 C54 115.1(4)
C55 N22 Cu2 133.1(3)
C54 N22 Cu2 111.7(3)
N22 C55 N23 124.8(4)
N22 C55 C56 117.8(4)
N23 C55 C56 117.4(4)
C84 C56 C82 119.6(5)
C84 C56 C55 121.7(5)
C82 C56 C55 118.6(5)
C62 C57 C58 120.9(6)
C62 C57 H57 119.5
C58 C57 H57 119.5
C57 C58 C59 120.7(7)
C57 C58 H58 119.6
C59 C58 H58 119.7
C60 C59 C58 117.8(7)
C60 C59 H59 121.1
C58 C59 H59 121.1
C59 C60 C61 119.7(5)
C59 C60 C79 122.4(5)
C61 C60 C79 117.9(5)
C62 C61 C60 119.6(7)
C62 C61 H61 120.2
C60 C61 H61 120.2
C57 C62 C61 121.2(7)
C57 C62 H62 119.4
C61 C62 H62 119.4
C55 N23 C63 114.4(4)
C55 N23 Cu3 132.4(3)
C63 N23 Cu3 112.9(3)
N24 C63 N25 117.9(4)
N24 C63 N23 125.0(5)
N25 C63 N23 117.1(4)
C54 N24 C63 115.2(4)
C63 N25 N26 114.1(4)
C63 N25 C64 124.3(4)
N26 N25 C64 121.2(4)
N25 C64 H64A 109.5
N25 C64 H64B 109.5
H64A C64 H64B 109.5
N25 C64 H64C 109.5
H64A C64 H64C 109.5
H64B C64 H64C 109.5
C65 N26 N25 122.4(4)
C65 N26 Cu3 118.6(4)
N25 N26 Cu3 119.0(3)
N26 C65 C66 114.3(5)
N26 C65 H65 122.8
C66 C65 H65 122.8
N27 C66 C67 122.0(5)
N27 C66 C65 115.7(5)
C67 C66 C65 122.2(5)
C66 C67 C68 119.1(5)
C66 C67 H67 120.5
C68 C67 H67 120.5
C69 C68 C67 117.8(6)
C69 C68 H68 121.1
C67 C68 H68 121.1
C70 C69 C68 120.4(6)
C70 C69 H69 119.8
C68 C69 H69 119.8
N27 C70 C69 122.5(5)
N27 C70 H70 118.8
C69 C70 H70 118.8
C70 N27 C66 118.2(5)
C70 N27 Cu3 130.1(4)
C66 N27 Cu3 111.5(3)
C75 N28 C71 118.0(5)
C75 N28 Cu3 111.6(4)
C71 N28 Cu3 130.4(4)
N28 C71 C72 121.9(6)
N28 C71 H71 119.1
C72 C71 H71 119.1
C71 C72 C73 119.7(6)
C71 C72 H72 120.2
C73 C72 H72 120.2
C74 C73 C72 119.6(6)
C74 C73 H73 120.2
C72 C73 H73 120.2
C73 C74 C75 118.7(6)
C73 C74 H74 120.7
C75 C74 H74 120.7
N28 C75 C74 122.2(5)
N28 C75 C76 116.2(5)
C74 C75 C76 121.6(5)
N29 C76 C75 118.3(5)
N29 C76 H76 120.9
C75 C76 H76 120.9
C76 N29 N30 120.4(4)
C76 N29 Cu3 118.2(4)
N30 N29 Cu3 120.9(3)
C78 N30 N29 116.5(4)
C78 N30 C77 123.0(4)
N29 N30 C77 120.4(4)
N30 C77 H77A 109.5
N30 C77 H77B 109.5
H77A C77 H77B 109.5
N30 C77 H77C 109.5
H77A C77 H77C 109.5
H77B C77 H77C 109.5
N33 C78 N31 126.2(4)
N33 C78 N30 117.0(4)
N31 C78 N30 116.7(4)
C79 N31 C78 114.1(4)
C79 N31 Cu3 132.0(3)
C78 N31 Cu3 113.7(3)
N32 C79 N31 125.3(4)
N32 C79 C60 117.7(4)
N31 C79 C60 116.9(4)
C83 C80 C81 120.0(5)
C83 C80 H80 120.0
C81 C80 H80 120.0
C82 C81 C80 120.7(6)
C82 C81 H81 119.6
C80 C81 H81 119.6
C81 C82 C56 119.7(5)
C81 C82 H82 120.2
C56 C82 H82 120.2
C80 C83 C84 120.6(6)
C80 C83 H83 119.7
C84 C83 H83 119.7
C83 C84 C56 119.4(5)
C83 C84 H84 120.3
C56 C84 H84 120.3
C79 N32 C85 114.5(4)
C79 N32 Cu4 132.9(3)
C85 N32 Cu4 112.6(3)
N33 C85 N34 118.1(4)
N33 C85 N32 125.2(5)
N34 C85 N32 116.7(4)
C85 N33 C78 114.5(4)
C85 N34 N35 114.4(4)
C85 N34 C86 125.4(4)
N35 N34 C86 120.1(4)
N34 C86 H86A 109.5
N34 C86 H86B 109.5
H86A C86 H86B 109.5
N34 C86 H86C 109.5
H86A C86 H86C 109.5
H86B C86 H86C 109.5
C87 N35 N34 122.5(4)
C87 N35 Cu4 118.5(4)
N34 N35 Cu4 118.9(3)
N35 C87 C88 115.0(5)
N35 C87 H87 122.5
C88 C87 H87 122.5
N36 C88 C89 122.1(5)
N36 C88 C87 114.8(5)
C89 C88 C87 123.2(5)
C90 C89 C88 119.5(6)
C90 C89 H89 120.2
C88 C89 H89 120.2
C89 C90 C91 119.2(6)
C89 C90 H90 120.4
C91 C90 H90 120.4
C90 C91 C92 118.7(6)
C90 C91 H91 120.7
C92 C91 H91 120.7
N36 C92 C91 122.7(6)
N36 C92 H92 118.7
C91 C92 H92 118.7
C92 N36 C88 117.8(5)
C92 N36 Cu4 130.4(4)
C88 N36 Cu4 111.6(4)
O1 S1 O3 114.4(3)
O1 S1 O2 113.2(3)
O3 S1 O2 116.9(4)
O1 S1 C93 104.9(3)
O3 S1 C93 101.9(3)
O2 S1 C93 103.3(3)
F2 C93 F3 107.6(7)
F2 C93 F1 104.8(6)
F3 C93 F1 107.4(7)
F2 C93 S1 113.0(5)
F3 C93 S1 112.1(5)
F1 C93 S1 111.6(5)
O6 S2 O4 115.1(4)
O6 S2 O5 114.0(4)
O4 S2 O5 114.8(3)
O6 S2 C94 103.5(3)
O4 S2 C94 104.7(3)
O5 S2 C94 102.6(3)
F4 C94 F6 107.7(6)
F4 C94 F5 108.1(6)
F6 C94 F5 106.3(6)
F4 C94 S2 112.6(5)
F6 C94 S2 111.0(5)
F5 C94 S2 110.8(5)
O8 S3 O7 116.1(3)
O8 S3 O9 115.2(3)
O7 S3 O9 114.0(3)
O8 S3 C95 101.9(3)
O7 S3 C95 103.3(3)
O9 S3 C95 103.8(3)
F8 C95 F7 107.1(7)
F8 C95 F9 108.5(6)
F7 C95 F9 105.6(6)
F8 C95 S3 113.2(5)
F7 C95 S3 111.1(4)
F9 C95 S3 111.0(5)
O10 S4 O12 114.6(3)
O10 S4 O11 115.1(3)
O12 S4 O11 115.6(3)
O10 S4 C96 102.2(3)
O12 S4 C96 103.1(4)
O11 S4 C96 103.7(4)
F10 C96 F12 107.5(7)
F10 C96 F11 105.0(7)
F12 C96 F11 106.7(7)
F10 C96 S4 114.5(6)
F12 C96 S4 111.0(6)
F11 C96 S4 111.6(6)
O13 S5 O14 114.3(3)
O13 S5 O15 115.2(3)
O14 S5 O15 114.7(3)
O13 S5 C97 103.4(3)
O14 S5 C97 104.3(3)
O15 S5 C97 102.9(3)
F15 C97 F13 109.4(6)
F15 C97 F14 107.3(6)
F13 C97 F14 107.0(6)
F15 C97 S5 112.3(5)
F13 C97 S5 110.4(5)
F14 C97 S5 110.2(5)
O17 S6 O16 114.2(4)
O17 S6 O18 114.8(4)
O16 S6 O18 113.9(4)
O17 S6 C98 104.3(4)
O16 S6 C98 105.7(4)
O18 S6 C98 102.2(4)
F18 C98 F16 107.4(7)
F18 C98 F17 105.9(7)
F16 C98 F17 106.8(7)
F18 C98 S6 113.0(6)
F16 C98 S6 112.3(6)
F17 C98 S6 111.0(6)
O21 S7 O20 121.2(5)
O21 S7 O19 107.6(5)
O20 S7 O19 112.5(4)
O21 S7 C99 107.7(6)
O20 S7 C99 105.3(6)
O19 S7 C99 100.5(6)
F19 C99 F21 110.8(13)
F19 C99 F20 110.6(14)
F21 C99 F20 112.7(12)
F19 C99 S7 111.9(9)
F21 C99 S7 108.5(10)
F20 C99 S7 102.1(11)
O24 S8 O22 125.6(7)
O24 S8 O23 104.5(11)
O22 S8 O23 109.4(5)
O24 S8 C100 106.8(6)
O22 S8 C100 107.9(5)
O23 S8 C100 99.6(10)
F22 C100 F23 111.4(11)
F22 C100 F24 95.5(14)
F23 C100 F24 104.7(11)
F22 C100 S8 114.8(10)
F23 C100 S8 114.8(9)
F24 C100 S8 113.6(8)
Cl2 C101 Cl3 110.4(5)
Cl2 C101 Cl1 109.9(5)
Cl3 C101 Cl1 109.7(5)
Cl2 C101 H101 108.9
Cl3 C101 H101 108.9
Cl1 C101 H101 108.9
Cl6 C102 Cl5 110.6(4)
Cl6 C102 Cl4 111.6(4)
Cl5 C102 Cl4 110.2(4)
Cl6 C102 H102 108.1
Cl5 C102 H102 108.1
Cl4 C102 H102 108.1
Cl9 C103 Cl7 113.8(6)
Cl9 C103 Cl8 110.0(5)
Cl7 C103 Cl8 107.9(5)
Cl9 C103 H103 108.3
Cl7 C103 H103 108.3
Cl8 C103 H103 108.3
C105 C104 H10A 109.5
C105 C104 H10B 109.5
H10A C104 H10B 109.5
C105 C104 H10C 109.5
H10A C104 H10C 109.5
H10B C104 H10C 109.5
N40 C105 C104 178.0(9)

loop_
_geom_bond_atom_site_label_1
_geom_bond_atom_site_label_2
_geom_bond_distance
Cu1 N11 1.979(4)
Cu1 N10 2.054(5)
Cu1 N13 2.101(4)
Cu1 N2 2.103(4)
Cu1 N1 2.274(5)
Cu1 N4 2.340(4)
Cu2 N8 1.969(4)
Cu2 N20 2.021(4)
Cu2 N9 2.091(5)
Cu2 N5 2.126(4)
Cu2 N19 2.237(5)
Cu2 N22 2.293(4)
Cu3 N26 1.966(4)
Cu3 N27 2.051(4)
Cu3 N29 2.088(4)
Cu3 N23 2.103(4)
Cu3 N28 2.249(5)
Cu3 N31 2.316(4)
Cu4 N35 1.948(4)
Cu4 N17 2.056(4)
Cu4 N36 2.057(5)
Cu4 N32 2.102(4)
Cu4 N18 2.248(4)
Cu4 N14 2.341(4)
N1 C5 1.336(7)
N1 C1 1.348(8)
C1 C2 1.378(9)
C1 H1 0.9500
C2 C3 1.377(10)
C2 H2 0.9500
C3 C4 1.386(9)
C3 H3 0.9500
C4 C5 1.395(8)
C4 H4 0.9500
C5 C6 1.470(8)
C6 N2 1.279(6)
C6 H6 0.9500
N2 N3 1.370(6)
N3 C8 1.367(6)
N3 C7 1.472(6)
C7 H7A 0.9800
C7 H7B 0.9800
C7 H7C 0.9800
C8 N6 1.318(6)
C8 N4 1.350(6)
N4 C9 1.334(7)
C9 N5 1.335(7)
C9 C10 1.489(7)
C10 C15 1.363(9)
C10 C11 1.400(9)
C11 C12 1.410(11)
C11 H11 0.9500
C12 C13 1.388(17)
C12 H12 0.9500
C13 C14 1.301(17)
C13 H13 0.9500
C14 C15 1.437(10)
C14 H14 0.9500
C15 H15 0.9500
N5 C16 1.355(6)
C16 N6 1.316(6)
C16 N7 1.368(6)
N7 N8 1.356(6)
N7 C17 1.463(6)
C17 H17A 0.9800
C17 H17B 0.9800
C17 H17C 0.9800
N8 C18 1.288(7)
C18 C19 1.456(7)
C18 H18 0.9500
C19 N9 1.370(7)
C19 C20 1.378(8)
C20 C21 1.397(8)
C20 H20 0.9500
C21 C22 1.387(9)
C21 H21 0.9500
C22 C23 1.372(9)
C22 H22 0.9500
C23 N9 1.326(7)
C23 H23 0.9500
N10 C24 1.331(7)
N10 C28 1.354(7)
C24 C25 1.366(9)
C24 H24 0.9500
C25 C26 1.382(9)
C25 H25 0.9500
C26 C27 1.377(10)
C26 H26 0.9500
C27 C28 1.378(8)
C27 H27 0.9500
C28 C29 1.451(8)
C29 N11 1.279(7)
C29 H29 0.9500
N11 N12 1.358(6)
N12 C31 1.359(7)
N12 C30 1.466(6)
C30 H30A 0.9800
C30 H30B 0.9800
C30 H30C 0.9800
C31 N15 1.316(6)
C31 N13 1.370(6)
N13 C32 1.335(6)
C32 N14 1.340(6)
C32 C33 1.484(6)
C33 C34 1.386(8)
C33 C38 1.392(7)
C34 C35 1.390(8)
C34 H34 0.9500
C35 C36 1.378(9)
C35 H35 0.9500
C36 C37 1.379(9)
C36 H36 0.9500
C37 C38 1.393(7)
C37 H37 0.9500
C38 H38 0.9500
N14 C39 1.354(6)
C39 N15 1.337(6)
C39 N16 1.356(6)
N16 N17 1.372(6)
N16 C40 1.462(6)
C40 H40A 0.9800
C40 H40B 0.9800
C40 H40C 0.9800
N17 C41 1.285(6)
C41 C42 1.466(8)
C41 H41 0.9500
C42 N18 1.354(7)
C42 C43 1.370(8)
C43 C44 1.390(9)
C43 H43 0.9500
C44 C45 1.364(9)
C44 H44 0.9500
C45 C46 1.396(8)
C45 H45 0.9500
C46 N18 1.332(7)
C46 H46 0.9500
N19 C47 1.331(7)
N19 C51 1.354(6)
C47 C48 1.379(9)
C47 H47 0.9500
C48 C49 1.379(9)
C48 H48 0.9500
C49 C50 1.376(9)
C49 H49 0.9500
C50 C51 1.380(8)
C50 H50 0.9500
C51 C52 1.446(8)
C52 N20 1.294(7)
C52 H52 0.9500
N20 N21 1.383(6)
N21 C54 1.366(7)
N21 C53 1.455(6)
C53 H53A 0.9800
C53 H53B 0.9800
C53 H53C 0.9800
C54 N24 1.322(7)
C54 N22 1.355(6)
N22 C55 1.328(6)
C55 N23 1.341(6)
C55 C56 1.480(6)
C56 C84 1.391(7)
C56 C82 1.404(7)
C57 C62 1.333(13)
C57 C58 1.367(13)
C57 H57 0.9500
C58 C59 1.407(10)
C58 H58 0.9500
C59 C60 1.396(8)
C59 H59 0.9500
C60 C61 1.400(8)
C60 C79 1.486(6)
C61 C62 1.372(8)
C61 H61 0.9500
C62 H62 0.9500
N23 C63 1.363(6)
C63 N24 1.324(6)
C63 N25 1.351(6)
N25 N26 1.371(6)
N25 C64 1.465(6)
C64 H64A 0.9800
C64 H64B 0.9800
C64 H64C 0.9800
N26 C65 1.276(7)
C65 C66 1.455(8)
C65 H65 0.9500
C66 N27 1.359(7)
C66 C67 1.376(8)
C67 C68 1.406(9)
C67 H67 0.9500
C68 C69 1.373(9)
C68 H68 0.9500
C69 C70 1.367(8)
C69 H69 0.9500
C70 N27 1.339(7)
C70 H70 0.9500
N28 C75 1.356(7)
N28 C71 1.359(8)
C71 C72 1.380(9)
C71 H71 0.9500
C72 C73 1.381(10)
C72 H72 0.9500
C73 C74 1.370(9)
C73 H73 0.9500
C74 C75 1.400(8)
C74 H74 0.9500
C75 C76 1.444(8)
C76 N29 1.296(7)
C76 H76 0.9500
N29 N30 1.376(6)
N30 C78 1.359(6)
N30 C77 1.463(6)
C77 H77A 0.9800
C77 H77B 0.9800
C77 H77C 0.9800
C78 N33 1.336(7)
C78 N31 1.353(6)
N31 C79 1.341(6)
C79 N32 1.340(7)
C80 C83 1.377(9)
C80 C81 1.378(9)
C80 H80 0.9500
C81 C82 1.372(8)
C81 H81 0.9500
C82 H82 0.9500
C83 C84 1.389(7)
C83 H83 0.9500
C84 H84 0.9500
N32 C85 1.368(6)
C85 N33 1.323(6)
C85 N34 1.349(7)
N34 N35 1.375(6)
N34 C86 1.468(6)
C86 H86A 0.9800
C86 H86B 0.9800
C86 H86C 0.9800
N35 C87 1.285(7)
C87 C88 1.449(8)
C87 H87 0.9500
C88 N36 1.368(7)
C88 C89 1.376(8)
C89 C90 1.375(9)
C89 H89 0.9500
C90 C91 1.385(10)
C90 H90 0.9500
C91 C92 1.390(10)
C91 H91 0.9500
C92 N36 1.340(7)
C92 H92 0.9500
S1 O1 1.422(5)
S1 O3 1.424(5)
S1 O2 1.431(5)
S1 C93 1.817(7)
C93 F2 1.304(9)
C93 F3 1.302(9)
C93 F1 1.318(8)
S2 O6 1.406(6)
S2 O4 1.427(5)
S2 O5 1.452(5)
S2 C94 1.834(7)
C94 F4 1.308(9)
C94 F6 1.322(8)
C94 F5 1.330(8)
S3 O8 1.424(5)
S3 O7 1.430(4)
S3 O9 1.432(4)
S3 C95 1.815(7)
C95 F8 1.318(8)
C95 F7 1.330(8)
C95 F9 1.345(8)
S4 O10 1.429(4)
S4 O12 1.431(5)
S4 O11 1.434(5)
S4 C96 1.807(9)
C96 F10 1.310(9)
C96 F12 1.321(8)
C96 F11 1.349(10)
S5 O13 1.423(6)
S5 O14 1.438(5)
S5 O15 1.442(5)
S5 C97 1.825(7)
C97 F15 1.306(8)
C97 F13 1.330(8)
C97 F14 1.345(9)
S6 O17 1.411(5)
S6 O16 1.428(5)
S6 O18 1.464(6)
S6 C98 1.787(8)
C98 F18 1.321(9)
C98 F16 1.330(9)
C98 F17 1.341(10)
S7 O21 1.421(7)
S7 O20 1.476(6)
S7 O19 1.556(7)
S7 C99 1.785(14)
C99 F19 1.299(15)
C99 F21 1.335(14)
C99 F20 1.382(16)
S8 O24 1.310(9)
S8 O22 1.370(5)
S8 O23 1.401(12)
S8 C100 1.728(13)
C100 F22 1.266(13)
C100 F23 1.307(11)
C100 F24 1.314(15)
C101 Cl2 1.733(8)
C101 Cl3 1.754(10)
C101 Cl1 1.757(9)
C101 H101 1.0000
C102 Cl6 1.742(7)
C102 Cl5 1.747(7)
C102 Cl4 1.758(7)
C102 H102 1.0000
C103 Cl9 1.725(9)
C103 Cl7 1.741(9)
C103 Cl8 1.785(11)
C103 H103 1.0000
C104 C105 1.438(10)
C104 H10A 0.9800
C104 H10B 0.9800
C104 H10C 0.9800
C105 N40 1.132(9)
